data_1532550
loop_
_publ_author_name
'Huynh, T.'
'Tong, A.R.'
'Singh, B.'
'Kennedy, B.J.'

_publ_section_title
;
 Cd-substituted goethites - a structural investigation by synchrotron
 X-ray diffraction
;
_journal_name_full 'Clays and Clay Minerals (29,1981-)'
_journal_page_first 397
_journal_page_last 402
_journal_volume 51
_journal_year 2003
_chemical_formula_sum 'Cd0.01 Fe0.99 H O2'
_chemical_name_systematic '(Fe0.99 Cd0.01) O (O H)'
_space_group_IT_number 62
_symmetry_space_group_name_Hall '-P 2c 2ab'
_symmetry_space_group_name_H-M 'P b n m'
_cell_angle_alpha 90
_cell_angle_beta 90
_cell_angle_gamma 90
_cell_formula_units_Z 4
_cell_length_a 4.6148
_cell_length_b 9.9427
_cell_length_c 3.0189
_cell_volume 138.518
_citation_journal_id_ASTM CLCMAB
_cod_data_source_file Huynh_CLCMAB_2003_682.cif
_cod_data_source_block H1Cd0.01Fe0.99O2
_cod_original_cell_volume 138.5179
_cod_original_sg_symbol_Hall '-P 2ac 2n (z,x,y)'
_cod_original_formula_sum 'H1 Cd0.01 Fe0.99 O2'
_cod_database_code 1532550

loop_
_symmetry_equiv_pos_as_xyz
x,y,z
x+1/2,-y+1/2,-z
-x+1/2,y+1/2,-z+1/2
-x,-y,z+1/2
-x,-y,-z
-x-1/2,y-1/2,z
x-1/2,-y-1/2,z-1/2
x,y,-z-1/2

loop_
_atom_site_label
_atom_site_type_symbol
_atom_site_fract_x
_atom_site_fract_y
_atom_site_fract_z
_atom_site_occupancy
_atom_site_U_iso_or_equiv
O1 O-2 0.717 0.2046 0.25 1 0.0
O2 O-2 0.2071 0.0589 0.25 1 0.0
Cd1 Cd+2 0.0476 0.854 0.25 0.01 0.0
Fe1 Fe+3 0.0476 0.854 0.25 0.99 0.0
